data_2022085
loop_
_publ_author_name
'Xu, Zhong-Xuan'
'Ou, Chun-Yan'
'Zhang, Chun-Xue'

_publ_section_title
;
 3D semiconducting Co--MOFs based on 5-(hydroxymethyl)isophthalic acid and
 imidazole derivatives: syntheses and crystal structures
;
_journal_coeditor_code ZO3003
_journal_issue 5
_journal_name_full 'Acta Crystallographica Section C'
_journal_page_first
;
;
_journal_paper_doi 10.1107/S2053229620004970
_journal_volume 76
_journal_year 2020
_chemical_formula_iupac '[Co2 (C9 H6 O5)2 (C12 H10 N4)3]'
_chemical_formula_moiety 'C54 H42 Co2 N12 O10'
_chemical_formula_sum 'C54 H42 Co2 N12 O10'
_chemical_formula_weight 1136.86
_chemical_name_systematic
Poly[tris[\m~2~-1,4-bis(1<i>H</i>-imidazol-1-yl)benzene-\k^2^<i>N</i>^3^:<i>N</i>^3'^]bis[\m~3~-5-(hydroxymethyl)isophthalato-\k^2^<i>O</i>^1^:<i>O</i>^3^:<i>O</i>^5^]dicobalt(II)]
_space_group_crystal_system monoclinic
_space_group_IT_number 14
_space_group_name_Hall '-P 2ybc'
_space_group_name_H-M_alt 'P 1 21/c 1'
_atom_sites_solution_hydrogens geom
_audit_creation_method
;
Olex2 1.2
(compiled 2018.05.29 svn.r3508 for OlexSys, GUI svn.r5506)
;
_cell_angle_alpha 90
_cell_angle_beta 98.077(4)
_cell_angle_gamma 90
_cell_formula_units_Z 2
_cell_length_a 8.0331(4)
_cell_length_b 17.6045(11)
_cell_length_c 17.6523(9)
_cell_measurement_reflns_used 3691
_cell_measurement_temperature 295.0
_cell_measurement_theta_max 27.7950
_cell_measurement_theta_min 2.5910
_cell_volume 2471.6(2)
_computing_cell_refinement
;
CrysAlis PRO (Rigaku OD, 2015)
;
_computing_data_collection
;
CrysAlis PRO (Rigaku OD, 2015)
;
_computing_data_reduction
;
CrysAlis PRO (Rigaku OD, 2015)
;
_computing_molecular_graphics
;
OLEX2 (Dolomanov <i>et al.</i>,  2009)
;
_computing_publication_material
;
OLEX2 (Dolomanov <i>et al.</i>,  2009)
;
_computing_structure_refinement
;
SHELXL2017 (Sheldrick, 2015b)
;
_computing_structure_solution
;
SHELXT2014 (Sheldrick, 2015a)
;
_diffrn_ambient_temperature 295.0
_diffrn_detector 'CCD plate'
_diffrn_detector_area_resol_mean 16.2083
_diffrn_measured_fraction_theta_full 0.999
_diffrn_measured_fraction_theta_max 0.819
_diffrn_measurement_device 'four-circle diffractometer'
_diffrn_measurement_device_type 'Rigaku Oxford Diffraction four-circle'
_diffrn_measurement_method '\w scans'
_diffrn_radiation_monochromator graphite
_diffrn_radiation_probe x-ray
_diffrn_radiation_type MoK\a
_diffrn_radiation_wavelength 0.71073
_diffrn_reflns_av_R_equivalents 0.0279
_diffrn_reflns_av_unetI/netI 0.0501
_diffrn_reflns_limit_h_max 7
_diffrn_reflns_limit_h_min -10
_diffrn_reflns_limit_k_max 14
_diffrn_reflns_limit_k_min -23
_diffrn_reflns_limit_l_max 21
_diffrn_reflns_limit_l_min -23
_diffrn_reflns_number 11072
_diffrn_reflns_theta_full 25.242
_diffrn_reflns_theta_max 28.499
_diffrn_reflns_theta_min 2.314
_diffrn_source 'fine-focus sealed X-ray tube'
_exptl_absorpt_coefficient_mu 0.747
_exptl_absorpt_correction_T_max 1.00000
_exptl_absorpt_correction_T_min 0.69126
_exptl_absorpt_correction_type multi-scan
_exptl_absorpt_process_details
;
(CrysAlis PRO; Rigaku OD, 2015)
;
_exptl_crystal_colour 'clear light colourless'
_exptl_crystal_density_diffrn 1.528
_exptl_crystal_description block
_exptl_crystal_F_000 1168
_exptl_crystal_size_max 0.3
_exptl_crystal_size_mid 0.3
_exptl_crystal_size_min 0.3
_refine_diff_density_max 0.340
_refine_diff_density_min -0.342
_refine_ls_extinction_method none
_refine_ls_goodness_of_fit_ref 1.031
_refine_ls_hydrogen_treatment constr
_refine_ls_matrix_type full
_refine_ls_number_parameters 353
_refine_ls_number_reflns 5127
_refine_ls_number_restraints 3
_refine_ls_restrained_S_all 1.035
_refine_ls_R_factor_all 0.0628
_refine_ls_R_factor_gt 0.0391
_refine_ls_shift/su_max 0.000
_refine_ls_shift/su_mean 0.000
_refine_ls_structure_factor_coef Fsqd
_refine_ls_weighting_details 'w=1/[\s^2^(Fo^2^)+(0.0389P)^2^+0.4440P] where P=(Fo^2^+2Fc^2^)/3'
_refine_ls_weighting_scheme calc
_refine_ls_wR_factor_gt 0.0850
_refine_ls_wR_factor_ref 0.0966
_reflns_number_gt 3727
_reflns_number_total 5127
_reflns_threshold_expression 'I > 2\s(I)'
_cod_data_source_file zo3003sup1.cif
_cod_data_source_block 2
_cod_original_sg_symbol_H-M 'P 21/c'
_cod_database_code 2022085
_shelx_space_group_comment
;
The symmetry employed for this shelxl refinement is uniquely defined
by the following loop, which should always be used as a source of
symmetry information in preference to the above space-group names.
They are only intended as comments.
;
_shelx_estimated_absorpt_t_min 0.807
_shelx_estimated_absorpt_t_max 0.807

loop_
_space_group_symop_operation_xyz
'x, y, z'
'-x, y+1/2, -z+1/2'
'-x, -y, -z'
'x, -y-1/2, z-1/2'

loop_
_atom_site_type_symbol
_atom_site_label
_atom_site_fract_x
_atom_site_fract_y
_atom_site_fract_z
_atom_site_U_iso_or_equiv
_atom_site_adp_type
_atom_site_calc_flag
_atom_site_occupancy
_atom_site_disorder_assembly
_atom_site_disorder_group
Co Co1 0.77941(3) 0.74899(2) 0.75481(2) 0.01846(10) Uani d 1 . .
O O4 -0.06834(18) 0.76592(10) 0.35833(9) 0.0280(4) Uani d 1 . .
O O5 -0.00473(18) 0.79399(11) 0.70503(9) 0.0318(4) Uani d 1 . .
H H5 0.061163 0.807427 0.742362 0.048 Uiso calc 1 . .
O O3 0.15764(19) 0.69704(11) 0.34424(9) 0.0345(5) Uani d 1 . .
O O1 0.6208(2) 0.76690(11) 0.65661(9) 0.0388(5) Uani d 1 . .
O O2 0.67104(19) 0.74757(10) 0.53708(9) 0.0321(4) Uani d 1 . .
N N3 0.5871(2) 0.69188(12) 0.80706(11) 0.0276(5) Uani d 1 . .
N N1 0.7021(2) 0.85640(12) 0.79070(11) 0.0275(5) Uani d 1 . .
N N2 0.5951(2) 0.93655(12) 0.86666(11) 0.0301(5) Uani d 1 . .
N N5 0.8597(2) 0.64134(13) 0.72094(11) 0.0303(5) Uani d 1 . .
N N4 0.4924(2) 0.60671(13) 0.88200(12) 0.0311(5) Uani d 1 . .
N N6 0.9377(3) 0.55818(12) 0.64039(12) 0.0323(5) Uani d 1 . .
C C8 0.0755(3) 0.73935(14) 0.38136(12) 0.0207(5) Uani d 1 . .
C C7 0.2895(3) 0.80249(14) 0.60943(12) 0.0224(5) Uani d 1 . .
H H7 0.336547 0.815761 0.658825 0.027 Uiso calc 1 . .
C C6 0.1179(3) 0.81217(14) 0.58683(12) 0.0213(5) Uani d 1 . .
C C2 0.3917(3) 0.77319(14) 0.55905(12) 0.0210(5) Uani d 1 . .
C C4 0.1507(3) 0.76232(13) 0.46154(12) 0.0197(5) Uani d 1 . .
C C5 0.0499(3) 0.79172(14) 0.51309(12) 0.0230(5) Uani d 1 . .
H H5A -0.064901 0.797654 0.497602 0.028 Uiso calc 1 . .
C C3 0.3220(3) 0.75341(13) 0.48505(12) 0.0200(5) Uani d 1 . .
H H3 0.390283 0.734150 0.451212 0.024 Uiso calc 1 . .
C C18 0.6214(3) 0.65161(16) 0.86930(14) 0.0321(6) Uani d 1 . .
H H18 0.723622 0.653666 0.901348 0.039 Uiso calc 1 . .
C C1 0.5782(3) 0.76154(14) 0.58532(13) 0.0222(5) Uani d 1 . .
C C9 0.0084(3) 0.84402(15) 0.64257(12) 0.0276(6) Uani d 1 . .
H H9A 0.055087 0.892055 0.662378 0.033 Uiso calc 1 . .
H H9B -0.103132 0.853814 0.615515 0.033 Uiso calc 1 . .
C C24 0.8896(3) 0.62984(15) 0.65083(14) 0.0296(6) Uani d 1 . .
H H24 0.878681 0.666884 0.612903 0.036 Uiso calc 1 . .
C C12 0.6777(3) 0.87091(15) 0.86120(14) 0.0314(6) Uani d 1 . .
H H12 0.713535 0.839412 0.902586 0.038 Uiso calc 1 . .
C C13 0.5463(3) 0.96915(15) 0.93411(13) 0.0282(6) Uani d 1 . .
C C25 0.9716(3) 0.52739(15) 0.56917(14) 0.0300(6) Uani d 1 . .
C C15 0.5490(3) 0.92528(15) 0.99926(14) 0.0338(6) Uani d 1 . .
H H15 0.581586 0.874619 0.998628 0.041 Uiso calc 1 . .
C C27 1.0491(3) 0.57265(16) 0.52123(15) 0.0371(7) Uani d 1 . .
H H27 1.082007 0.621709 0.536053 0.044 Uiso calc 1 . .
C C19 0.4951(3) 0.55267(15) 0.94203(15) 0.0334(6) Uani d 1 . .
C C26 0.9221(3) 0.45481(15) 0.54903(15) 0.0372(7) Uani d 1 . .
H H26 0.870154 0.424624 0.582048 0.045 Uiso calc 1 . .
C C16 0.4246(3) 0.67273(16) 0.77809(15) 0.0376(7) Uani d 1 . .
H H16 0.364760 0.692540 0.733537 0.045 Uiso calc 1 . .
C C17 0.3650(3) 0.62138(17) 0.82342(16) 0.0423(7) Uani d 1 . .
H H17 0.258214 0.599857 0.816573 0.051 Uiso calc 1 . .
C C10 0.6297(4) 0.91499(17) 0.74806(16) 0.0464(8) Uani d 1 . .
H H10 0.626816 0.920009 0.695449 0.056 Uiso calc 1 . .
C C23 0.9395(4) 0.52144(18) 0.70851(16) 0.0488(8) Uani d 1 . .
H H23 0.967695 0.470941 0.719140 0.059 Uiso calc 1 . .
C C14 0.4965(3) 1.04378(15) 0.93477(14) 0.0339(6) Uani d 1 . .
H H14 0.493361 1.073338 0.890931 0.041 Uiso calc 1 . .
C C22 0.8918(4) 0.57350(18) 0.75732(16) 0.0464(8) Uani d 1 . .
H H22 0.882198 0.564400 0.808420 0.056 Uiso calc 1 . .
C C11 0.5626(4) 0.96484(18) 0.79337(15) 0.0523(9) Uani d 1 . .
H H11 0.505677 1.009488 0.778094 0.063 Uiso calc 1 . .
C C20 0.3556(4) 0.54086(19) 0.97643(18) 0.0534(9) Uani d 1 . .
H H20 0.257538 0.568031 0.960793 0.064 Uiso calc 1 . .
C C21 0.6386(4) 0.51194(19) 0.96518(18) 0.0553(9) Uani d 1 . .
H H21 0.733335 0.519868 0.941355 0.066 Uiso calc 1 . .

loop_
_atom_site_aniso_label
_atom_site_aniso_U_11
_atom_site_aniso_U_22
_atom_site_aniso_U_33
_atom_site_aniso_U_12
_atom_site_aniso_U_13
_atom_site_aniso_U_23
Co1 0.01510(16) 0.0282(2) 0.01141(16) 0.00229(13) -0.00033(11) -0.00315(13)
O4 0.0202(8) 0.0459(12) 0.0156(8) 0.0054(8) -0.0058(6) -0.0035(8)
O5 0.0227(8) 0.0586(13) 0.0138(8) -0.0056(9) 0.0013(6) 0.0030(8)
O3 0.0307(9) 0.0510(13) 0.0198(9) 0.0108(9) -0.0035(7) -0.0105(9)
O1 0.0267(9) 0.0664(15) 0.0198(9) 0.0133(9) -0.0091(7) -0.0087(9)
O2 0.0185(8) 0.0516(13) 0.0264(9) 0.0025(8) 0.0041(7) -0.0023(9)
N3 0.0252(10) 0.0333(13) 0.0248(11) -0.0023(10) 0.0054(8) 0.0008(10)
N1 0.0299(10) 0.0295(13) 0.0236(11) 0.0050(10) 0.0053(8) -0.0050(10)
N2 0.0381(12) 0.0280(13) 0.0254(11) 0.0067(10) 0.0091(9) -0.0024(10)
N5 0.0354(11) 0.0337(14) 0.0224(11) 0.0070(10) 0.0061(9) -0.0048(10)
N4 0.0304(11) 0.0325(14) 0.0321(12) -0.0047(10) 0.0109(9) 0.0002(10)
N6 0.0432(12) 0.0278(13) 0.0277(12) 0.0086(11) 0.0108(9) -0.0013(10)
C8 0.0190(11) 0.0293(15) 0.0128(11) -0.0040(10) -0.0011(9) -0.0001(10)
C7 0.0243(11) 0.0307(15) 0.0108(11) -0.0033(11) -0.0019(9) -0.0019(10)
C6 0.0210(11) 0.0282(14) 0.0150(11) 0.0015(10) 0.0042(9) 0.0013(10)
C2 0.0160(10) 0.0284(14) 0.0171(11) -0.0004(10) -0.0024(9) 0.0011(10)
C4 0.0196(11) 0.0276(14) 0.0111(10) -0.0023(10) -0.0014(9) 0.0017(10)
C5 0.0157(10) 0.0349(15) 0.0178(12) -0.0009(11) 0.0000(9) 0.0037(11)
C3 0.0178(10) 0.0270(14) 0.0152(11) 0.0025(10) 0.0025(8) -0.0006(10)
C18 0.0283(13) 0.0406(17) 0.0279(14) -0.0084(12) 0.0057(10) -0.0014(13)
C1 0.0176(11) 0.0265(15) 0.0211(12) -0.0007(10) -0.0023(9) -0.0033(10)
C9 0.0272(12) 0.0391(17) 0.0169(12) 0.0039(12) 0.0040(9) -0.0009(11)
C24 0.0381(14) 0.0245(15) 0.0266(14) 0.0058(12) 0.0058(11) -0.0015(11)
C12 0.0373(14) 0.0329(16) 0.0232(13) 0.0113(13) 0.0012(11) -0.0058(12)
C13 0.0343(13) 0.0274(15) 0.0241(13) 0.0055(12) 0.0082(10) -0.0046(11)
C25 0.0376(14) 0.0254(14) 0.0287(14) 0.0083(12) 0.0111(11) -0.0025(12)
C15 0.0496(16) 0.0214(14) 0.0318(15) 0.0091(13) 0.0107(12) -0.0015(12)
C27 0.0499(16) 0.0213(14) 0.0436(17) -0.0006(13) 0.0192(13) -0.0084(13)
C19 0.0371(14) 0.0307(16) 0.0350(15) -0.0054(13) 0.0142(11) 0.0008(12)
C26 0.0515(16) 0.0269(16) 0.0382(16) 0.0018(14) 0.0242(13) 0.0003(13)
C16 0.0292(13) 0.0438(19) 0.0384(16) -0.0028(13) -0.0002(11) 0.0054(14)
C17 0.0263(13) 0.0446(19) 0.0546(19) -0.0094(13) 0.0007(13) 0.0032(15)
C10 0.076(2) 0.0399(19) 0.0275(15) 0.0160(16) 0.0213(14) 0.0060(14)
C23 0.079(2) 0.0323(18) 0.0396(17) 0.0203(16) 0.0245(15) 0.0105(14)
C14 0.0483(15) 0.0277(15) 0.0272(14) 0.0071(13) 0.0104(11) 0.0025(12)
C22 0.069(2) 0.045(2) 0.0275(15) 0.0161(17) 0.0172(14) 0.0067(14)
C11 0.090(2) 0.0389(19) 0.0306(16) 0.0296(18) 0.0189(15) 0.0082(14)
C20 0.0372(15) 0.059(2) 0.067(2) 0.0041(15) 0.0199(15) 0.0236(18)
C21 0.0393(16) 0.064(2) 0.069(2) 0.0029(16) 0.0290(15) 0.0251(18)

loop_
_atom_type_symbol
_atom_type_description
_atom_type_scat_dispersion_real
_atom_type_scat_dispersion_imag
_atom_type_scat_source
C C 0.0033 0.0016 'International Tables Vol C Tables 4.2.6.8 and 6.1.1.4'
H H 0.0000 0.0000 'International Tables Vol C Tables 4.2.6.8 and 6.1.1.4'
O O 0.0106 0.0060 'International Tables Vol C Tables 4.2.6.8 and 6.1.1.4'
N N 0.0061 0.0033 'International Tables Vol C Tables 4.2.6.8 and 6.1.1.4'
Co Co 0.3494 0.9721 'International Tables Vol C Tables 4.2.6.8 and 6.1.1.4'

loop_
_geom_angle_atom_site_label_1
_geom_angle_atom_site_label_2
_geom_angle_atom_site_label_3
_geom_angle_site_symmetry_1
_geom_angle_site_symmetry_3
_geom_angle
_geom_angle_publ_flag
O4 Co1 O5 4_676 1_655 89.84(6) ?
O4 Co1 N3 4_676 . 86.17(7) ?
O4 Co1 N1 4_676 . 90.62(7) ?
O4 Co1 N5 4_676 . 88.28(7) ?
O1 Co1 O4 . 4_676 176.71(7) ?
O1 Co1 O5 . 1_655 92.20(7) ?
O1 Co1 N3 . . 92.08(8) ?
O1 Co1 N1 . . 86.64(7) ?
O1 Co1 N5 . . 94.46(7) ?
N3 Co1 O5 . 1_655 172.60(7) ?
N1 Co1 O5 . 1_655 94.52(8) ?
N1 Co1 N3 . . 91.75(8) ?
N1 Co1 N5 . . 178.90(8) ?
N5 Co1 O5 . 1_655 85.46(8) ?
N5 Co1 N3 . . 88.20(8) ?
C8 O4 Co1 . 4_475 129.77(15) ?
Co1 O5 H5 1_455 . 103.8 ?
C9 O5 Co1 . 1_455 132.81(13) ?
C9 O5 H5 . . 109.5 ?
C1 O1 Co1 . . 153.14(16) ?
C18 N3 Co1 . . 122.30(15) ?
C18 N3 C16 . . 104.9(2) ?
C16 N3 Co1 . . 130.92(17) ?
C12 N1 Co1 . . 123.20(18) ?
C12 N1 C10 . . 105.6(2) ?
C10 N1 Co1 . . 129.33(17) ?
C12 N2 C13 . . 127.1(2) ?
C12 N2 C11 . . 105.9(2) ?
C11 N2 C13 . . 127.0(2) ?
C24 N5 Co1 . . 120.63(18) ?
C24 N5 C22 . . 105.2(2) ?
C22 N5 Co1 . . 134.16(17) ?
C18 N4 C19 . . 125.8(2) ?
C18 N4 C17 . . 105.9(2) ?
C17 N4 C19 . . 128.2(2) ?
C24 N6 C25 . . 124.9(2) ?
C24 N6 C23 . . 107.0(2) ?
C23 N6 C25 . . 128.0(2) ?
O4 C8 C4 . . 115.5(2) ?
O3 C8 O4 . . 125.7(2) ?
O3 C8 C4 . . 118.81(19) ?
C6 C7 H7 . . 119.6 ?
C6 C7 C2 . . 120.8(2) ?
C2 C7 H7 . . 119.6 ?
C7 C6 C9 . . 120.08(19) ?
C5 C6 C7 . . 118.8(2) ?
C5 C6 C9 . . 121.13(19) ?
C7 C2 C1 . . 120.02(19) ?
C3 C2 C7 . . 119.79(19) ?
C3 C2 C1 . . 120.2(2) ?
C5 C4 C8 . . 121.02(19) ?
C3 C4 C8 . . 119.8(2) ?
C3 C4 C5 . . 119.14(19) ?
C6 C5 C4 . . 121.23(19) ?
C6 C5 H5A . . 119.4 ?
C4 C5 H5A . . 119.4 ?
C2 C3 H3 . . 119.9 ?
C4 C3 C2 . . 120.2(2) ?
C4 C3 H3 . . 119.9 ?
N3 C18 N4 . . 112.5(2) ?
N3 C18 H18 . . 123.8 ?
N4 C18 H18 . . 123.8 ?
O1 C1 C2 . . 114.4(2) ?
O2 C1 O1 . . 126.8(2) ?
O2 C1 C2 . . 118.8(2) ?
O5 C9 C6 . . 112.7(2) ?
O5 C9 H9A . . 109.1 ?
O5 C9 H9B . . 109.1 ?
C6 C9 H9A . . 109.1 ?
C6 C9 H9B . . 109.1 ?
H9A C9 H9B . . 107.8 ?
N5 C24 N6 . . 111.7(2) ?
N5 C24 H24 . . 124.1 ?
N6 C24 H24 . . 124.1 ?
N1 C12 N2 . . 112.1(2) ?
N1 C12 H12 . . 123.9 ?
N2 C12 H12 . . 123.9 ?
C15 C13 N2 . . 119.7(2) ?
C14 C13 N2 . . 120.4(2) ?
C14 C13 C15 . . 119.8(2) ?
C27 C25 N6 . . 118.7(2) ?
C26 C25 N6 . . 119.8(2) ?
C26 C25 C27 . . 121.4(2) ?
C13 C15 H15 . . 119.8 ?
C14 C15 C13 3_677 . 120.4(2) ?
C14 C15 H15 3_677 . 119.8 ?
C25 C27 H27 . . 120.1 ?
C25 C27 C26 . 3_766 119.9(2) ?
C26 C27 H27 3_766 . 120.1 ?
C20 C19 N4 . . 120.4(2) ?
C20 C19 C21 . . 119.8(3) ?
C21 C19 N4 . . 119.7(2) ?
C25 C26 C27 . 3_766 118.7(2) ?
C25 C26 H26 . . 120.6 ?
C27 C26 H26 3_766 . 120.6 ?
N3 C16 H16 . . 125.0 ?
C17 C16 N3 . . 110.1(2) ?
C17 C16 H16 . . 125.0 ?
N4 C17 H17 . . 126.7 ?
C16 C17 N4 . . 106.6(2) ?
C16 C17 H17 . . 126.7 ?
N1 C10 H10 . . 125.0 ?
C11 C10 N1 . . 109.9(2) ?
C11 C10 H10 . . 125.0 ?
N6 C23 H23 . . 127.1 ?
C22 C23 N6 . . 105.8(3) ?
C22 C23 H23 . . 127.1 ?
C13 C14 C15 . 3_677 119.8(2) ?
C13 C14 H14 . . 120.1 ?
C15 C14 H14 3_677 . 120.1 ?
N5 C22 H22 . . 124.9 ?
C23 C22 N5 . . 110.2(2) ?
C23 C22 H22 . . 124.9 ?
N2 C11 H11 . . 126.8 ?
C10 C11 N2 . . 106.4(3) ?
C10 C11 H11 . . 126.8 ?
C19 C20 H20 . . 120.3 ?
C19 C20 C21 . 3_667 119.4(3) ?
C21 C20 H20 3_667 . 120.3 ?
C19 C21 C20 . 3_667 120.8(3) ?
C19 C21 H21 . . 119.6 ?
C20 C21 H21 3_667 . 119.6 ?

loop_
_geom_bond_atom_site_label_1
_geom_bond_atom_site_label_2
_geom_bond_site_symmetry_2
_geom_bond_distance
_geom_bond_publ_flag
Co1 O4 4_676 2.0678(14) ?
Co1 O5 1_655 2.1988(16) ?
Co1 O1 . 2.0267(16) ?
Co1 N3 . 2.1562(19) ?
Co1 N1 . 2.115(2) ?
Co1 N5 . 2.115(2) ?
O4 C8 . 1.260(3) ?
O5 H5 . 0.8200 ?
O5 C9 . 1.427(3) ?
O3 C8 . 1.241(3) ?
O1 C1 . 1.260(3) ?
O2 C1 . 1.233(3) ?
N3 C18 . 1.304(3) ?
N3 C16 . 1.375(3) ?
N1 C12 . 1.312(3) ?
N1 C10 . 1.359(3) ?
N2 C12 . 1.343(3) ?
N2 C13 . 1.425(3) ?
N2 C11 . 1.377(3) ?
N5 C24 . 1.309(3) ?
N5 C22 . 1.363(3) ?
N4 C18 . 1.347(3) ?
N4 C19 . 1.422(3) ?
N4 C17 . 1.373(3) ?
N6 C24 . 1.340(3) ?
N6 C25 . 1.430(3) ?
N6 C23 . 1.364(3) ?
C8 C4 . 1.514(3) ?
C7 H7 . 0.9300 ?
C7 C6 . 1.391(3) ?
C7 C2 . 1.392(3) ?
C6 C5 . 1.387(3) ?
C6 C9 . 1.516(3) ?
C2 C3 . 1.391(3) ?
C2 C1 . 1.519(3) ?
C4 C5 . 1.400(3) ?
C4 C3 . 1.389(3) ?
C5 H5A . 0.9300 ?
C3 H3 . 0.9300 ?
C18 H18 . 0.9300 ?
C9 H9A . 0.9700 ?
C9 H9B . 0.9700 ?
C24 H24 . 0.9300 ?
C12 H12 . 0.9300 ?
C13 C15 . 1.383(3) ?
C13 C14 . 1.374(3) ?
C25 C27 . 1.373(3) ?
C25 C26 . 1.370(3) ?
C15 H15 . 0.9300 ?
C15 C14 3_677 1.380(3) ?
C27 H27 . 0.9300 ?
C27 C26 3_766 1.381(3) ?
C19 C20 . 1.363(4) ?
C19 C21 . 1.370(4) ?
C26 H26 . 0.9300 ?
C16 H16 . 0.9300 ?
C16 C17 . 1.339(4) ?
C17 H17 . 0.9300 ?
C10 H10 . 0.9300 ?
C10 C11 . 1.350(4) ?
C23 H23 . 0.9300 ?
C23 C22 . 1.350(4) ?
C14 H14 . 0.9300 ?
C22 H22 . 0.9300 ?
C11 H11 . 0.9300 ?
C20 H20 . 0.9300 ?
C20 C21 3_667 1.384(4) ?
C21 H21 . 0.9300 ?

_cod_database_fobs_code 2022085
